data_1575905
loop_
_publ_author_name
'Li, Jinrui'
'Zhuang, Kaipeng'
'Tao, Yunlong'
'Zhang, Qingfeng'
'Li, Hongguang'
'Hao, Jingcheng'

_publ_section_title
;
 Multilevel chirality transfer and second harmonic generation in
 mesoscopic double helical supramolecular self-assemblies of fullerene
 enantiomers.
;
_journal_issue 42
_journal_name_full 'Chemical science'
_journal_page_first 19843
_journal_page_last 19848
_journal_paper_doi 10.1039/d5sc05354d
_journal_volume 16
_journal_year 2025
_chemical_absolute_configuration unk
_chemical_formula_moiety 'C70 H13 N'
_chemical_formula_sum 'C70 H13 N'
_chemical_formula_weight 867.81
_space_group_crystal_system monoclinic
_space_group_IT_number 4
_space_group_name_Hall 'P 2yb'
_space_group_name_H-M_alt 'P 1 21 1'
_atom_sites_solution_hydrogens geom
_audit_creation_date 2024-05-10
_audit_creation_method
;
Olex2 1.3
(compiled 2020.11.12 svn.r5f609507 for OlexSys, GUI svn.r6403)
;
_audit_update_record
;
2025-01-03 deposited with the CCDC.	2025-09-10 downloaded from the CCDC.
;
_cell_angle_alpha 90
_cell_angle_beta 107.10
_cell_angle_gamma 90
_cell_formula_units_Z 2
_cell_length_a 13.787
_cell_length_b 10.026
_cell_length_c 13.857
_cell_measurement_reflns_used 1562
_cell_measurement_temperature 100(2)
_cell_measurement_theta_max 65.62
_cell_measurement_theta_min 3.98
_cell_volume 1830.756
_computing_cell_refinement 'SAINT V8.40B (?, 2016)'
_computing_data_reduction 'SAINT V8.40B (?, 2016)'
_computing_molecular_graphics 'Olex2 1.3 (Dolomanov et al., 2009)'
_computing_publication_material 'Olex2 1.3 (Dolomanov et al., 2009)'
_computing_structure_refinement 'XL  (Sheldrick, 2008)'
_diffrn_ambient_temperature 100.15
_diffrn_measured_fraction_theta_full 0.995
_diffrn_measured_fraction_theta_max 0.995
_diffrn_measurement_device_type 'CCD area detector'
_diffrn_measurement_method 'phi and omega scans'
_diffrn_radiation_monochromator graphite
_diffrn_radiation_type CuK\a
_diffrn_radiation_wavelength 1.54178
_diffrn_reflns_av_R_equivalents 0
_diffrn_reflns_av_unetI/netI 0.1105
_diffrn_reflns_Laue_measured_fraction_full 0.995
_diffrn_reflns_Laue_measured_fraction_max 0.995
_diffrn_reflns_number 3418
_diffrn_reflns_point_group_measured_fraction_full 0.529
_diffrn_reflns_point_group_measured_fraction_max 0.529
_diffrn_reflns_theta_full 66.659
_diffrn_reflns_theta_max 66.659
_diffrn_reflns_theta_min 3.337
_diffrn_source_current 1.1
_diffrn_source_power 0.055
_diffrn_source_voltage 50.0
_exptl_absorpt_coefficient_mu 0.707
_exptl_absorpt_correction_type multi-scan
_exptl_absorpt_process_details
;
 TWINABS-2012/1 (Bruker,2012) was used for absorption correction.

Final HKLF 4 output contains 24220 reflections, Rint = 0.1288
 (11041 with I > 3sig(I), Rint = 0.1010)
;
_exptl_crystal_colour 'clear reddish red'
_exptl_crystal_colour_lustre clear
_exptl_crystal_colour_modifier reddish
_exptl_crystal_colour_primary red
_exptl_crystal_density_diffrn 1.574
_exptl_crystal_description block
_exptl_crystal_F_000 880
_exptl_crystal_size_max 0.12
_exptl_crystal_size_mid 0.1
_exptl_crystal_size_min 0.08
_exptl_transmission_factor_max 0.864
_exptl_transmission_factor_min 0.864
_refine_diff_density_max 0.322
_refine_diff_density_min -0.276
_refine_diff_density_rms 0.060
_refine_ls_abs_structure_details
;
No quotients, so Flack parameter determined by classical intensity fit
;
_refine_ls_abs_structure_Flack -0.7(19)
_refine_ls_extinction_method none
_refine_ls_goodness_of_fit_ref 1.110
_refine_ls_hydrogen_treatment constr
_refine_ls_matrix_type full
_refine_ls_number_parameters 629
_refine_ls_number_reflns 3418
_refine_ls_number_restraints 1
_refine_ls_restrained_S_all 1.110
_refine_ls_R_factor_all 0.0822
_refine_ls_R_factor_gt 0.0748
_refine_ls_shift/su_max 0.004
_refine_ls_shift/su_mean 0.000
_refine_ls_structure_factor_coef Fsqd
_refine_ls_weighting_details 'w=1/[\s^2^(Fo^2^)+(0.1608P)^2^+0.1467P] where P=(Fo^2^+2Fc^2^)/3'
_refine_ls_weighting_scheme calc
_refine_ls_wR_factor_gt 0.2134
_refine_ls_wR_factor_ref 0.2240
_reflns_Friedel_coverage 0.000
_reflns_Friedel_fraction_full 0.000
_reflns_Friedel_fraction_max 0.000
_reflns_number_gt 2847
_reflns_number_total 3418
_reflns_threshold_expression 'I > 2\s(I)'
_cod_data_source_file d5sc05354d2.cif
_cod_data_source_block S-MBA-C60
_cod_depositor_comments
;
The following automatic conversions were performed:

data item '_chemical_absolute_configuration' value 'UNK' was changed
to 'unk' in accordance with the
/home/data/users/saulius/crontab/automatic-downloads/rss-feeds/RSC/lib/dictionaries/cif_core.dic
dictionary named 'cif_core.dic' version 2.4.2 last updated on
2011-04-26.

data item '_exptl_absorpt_correction_type' value 'Multi-scan' was
changed to 'multi-scan' in accordance with the
/home/data/users/saulius/crontab/automatic-downloads/rss-feeds/RSC/lib/dictionaries/cif_core.dic
dictionary named 'cif_core.dic' version 2.4.2 last updated on
2011-04-26.

Automatic conversion script
Id: cif_fix_values 8170 2020-07-09 18:12:32Z antanas 

 Adding full bibliography for 1575904--1575905.cif.
;
_cod_original_cell_volume 1830.8
_cod_database_code 1575905
_shelx_shelxl_version_number 2014/7
_shelx_space_group_comment
;
The symmetry employed for this shelxl refinement is uniquely defined
by the following loop, which should always be used as a source of
symmetry information in preference to the above space-group names.
They are only intended as comments.
;
_shelx_estimated_absorpt_t_max 0.946
_shelx_estimated_absorpt_t_min 0.920
_olex2_refinement_description
;
1. Fixed Uiso
 At 1.2 times of:
  All C(H) groups, All C(H,H) groups
 At 1.5 times of:
  All C(H,H,H) groups
2.a Ternary CH refined with riding coordinates:
 C64(H64)
2.b Secondary CH2 refined with riding coordinates:
 C61(H61A,H61B), C62(H62A,H62B)
2.c Aromatic/amide H refined with riding coordinates:
 C66(H66), C67(H67), C68(H68), C69(H69), C70(H70)
2.d Fitted hexagon refined as free rotating group:
 C65(C66,C67,C68,C69,C70)
2.e Idealised Me refined as rotating group:
 C63(H63A,H63B,H63C)
;
_smtbx_masks_void_probe_radius 1.2
_smtbx_masks_void_truncation_radius 1.2
_olex2_submission_special_instructions 'No special instructions were received'

loop_
_space_group_symop_operation_xyz
'x, y, z'
'-x, y+1/2, -z'

loop_
_atom_site_label
_atom_site_type_symbol
_atom_site_fract_x
_atom_site_fract_y
_atom_site_fract_z
_atom_site_U_iso_or_equiv
_atom_site_adp_type
_atom_site_occupancy
_atom_site_site_symmetry_order
_atom_site_calc_flag
_atom_site_refinement_flags_posn
_atom_site_refinement_flags_adp
_atom_site_refinement_flags_occupancy
_atom_site_disorder_assembly
_atom_site_disorder_group
C1 C 0.0923(5) 0.5717(9) 0.0414(4) 0.0850(18) Uani 1 1 d . . . . .
C2 C 0.1583(5) 0.6889(8) 0.0611(5) 0.0848(19) Uani 1 1 d . . . . .
C3 C 0.1060(7) 0.7868(9) 0.1046(6) 0.094(2) Uani 1 1 d . . . . .
C4 C 0.0123(5) 0.7324(9) 0.1119(5) 0.091(2) Uani 1 1 d . . . . .
C5 C 0.0033(5) 0.6011(8) 0.0725(5) 0.085(2) Uani 1 1 d . . . . .
C6 C -0.0391(4) 0.4993(8) 0.1169(5) 0.088(2) Uani 1 1 d . . . . .
C7 C -0.0744(4) 0.5328(8) 0.2036(5) 0.0842(19) Uani 1 1 d . . . . .
C8 C -0.0647(4) 0.6615(7) 0.2395(5) 0.0799(18) Uani 1 1 d . . . . .
C9 C -0.0210(5) 0.7656(8) 0.1957(5) 0.0852(19) Uani 1 1 d . . . . .
C10 C 0.0386(5) 0.8515(7) 0.2714(6) 0.0841(18) Uani 1 1 d . . . . .
C11 C 0.1292(6) 0.9029(6) 0.2660(6) 0.0864(18) Uani 1 1 d . . . . .
C12 C 0.1641(7) 0.8731(6) 0.1810(6) 0.092(2) Uani 1 1 d . . . . .
C13 C 0.2742(6) 0.8589(7) 0.2175(7) 0.0895(19) Uani 1 1 d . . . . .
C14 C 0.3063(5) 0.8805(6) 0.3226(6) 0.0851(18) Uani 1 1 d . . . . .
C15 C 0.2185(6) 0.9067(6) 0.3555(7) 0.091(2) Uani 1 1 d . . . . .
C16 C 0.2104(5) 0.8616(6) 0.4462(6) 0.0791(17) Uani 1 1 d . . . . .
C17 C 0.2921(5) 0.7835(8) 0.5131(6) 0.0830(18) Uani 1 1 d . . . . .
C18 C 0.3761(5) 0.7564(8) 0.4817(5) 0.0816(18) Uani 1 1 d . . . . .
C19 C 0.3858(5) 0.8054(7) 0.3867(6) 0.087(2) Uani 1 1 d . . . . .
C20 C 0.4366(4) 0.7050(8) 0.3430(6) 0.0818(17) Uani 1 1 d . . . . .
C21 C 0.4040(5) 0.6826(7) 0.2399(6) 0.0820(17) Uani 1 1 d . . . . .
C22 C 0.3221(5) 0.7579(7) 0.1747(6) 0.0809(17) Uani 1 1 d . . . . .
C23 C 0.2617(6) 0.6730(8) 0.0955(5) 0.0840(18) Uani 1 1 d . . . . .
C24 C 0.3064(5) 0.5422(7) 0.1103(5) 0.0751(15) Uani 1 1 d . . . . .
C25 C 0.3955(4) 0.5472(7) 0.2002(4) 0.0682(13) Uani 1 1 d . . . . .
C26 C 0.4186(4) 0.4405(6) 0.2661(4) 0.0643(13) Uani 1 1 d . . . . .
C27 C 0.4472(4) 0.4638(7) 0.3721(5) 0.0704(15) Uani 1 1 d . . . . .
C28 C 0.4581(4) 0.5937(7) 0.4105(5) 0.0738(16) Uani 1 1 d . . . . .
C29 C 0.4222(4) 0.6255(8) 0.4964(5) 0.0808(18) Uani 1 1 d . . . . .
C30 C 0.3725(4) 0.3916(8) 0.5026(4) 0.0793(18) Uani 1 1 d . . . . .
C31 C 0.4034(4) 0.3644(7) 0.4200(4) 0.0706(15) Uani 1 1 d . . . . .
C32 C 0.3464(4) 0.2748(6) 0.3412(5) 0.0689(14) Uani 1 1 d . . . . .
C33 C 0.3705(4) 0.3027(6) 0.2434(4) 0.0653(12) Uani 1 1 d . . . . .
C34 C 0.2742(4) 0.2959(6) 0.1453(4) 0.0682(13) Uani 1 1 d . . . . .
C35 C 0.1748(4) 0.2623(6) 0.1671(5) 0.0703(15) Uani 1 1 d . . . . .
C36 C 0.1680(4) 0.2173(6) 0.2580(5) 0.0735(15) Uani 1 1 d . . . . .
C37 C 0.2562(5) 0.2219(6) 0.3472(5) 0.0750(15) Uani 1 1 d . . . . .
C38 C 0.2214(5) 0.2564(6) 0.4344(5) 0.0770(16) Uani 1 1 d . . . . .
C39 C 0.2779(5) 0.3379(7) 0.5103(5) 0.0796(17) Uani 1 1 d . . . . .
C40 C 0.2292(5) 0.4413(8) 0.5547(4) 0.0810(18) Uani 1 1 d . . . . .
C41 C 0.1224(5) 0.4500(7) 0.5193(5) 0.0758(15) Uani 1 1 d . . . . .
C42 C 0.0764(4) 0.5842(8) 0.5023(4) 0.0754(16) Uani 1 1 d . . . . .
C43 C 0.1394(4) 0.6916(7) 0.5231(5) 0.0751(15) Uani 1 1 d . . . . .
C44 C 0.2481(5) 0.6782(9) 0.5587(5) 0.0827(19) Uani 1 1 d . . . . .
C45 C 0.2923(5) 0.5552(9) 0.5742(4) 0.0826(17) Uani 1 1 d . . . . .
C46 C 0.3808(4) 0.5266(8) 0.5419(4) 0.0813(19) Uani 1 1 d . . . . .
C47 C 0.1148(4) 0.8057(6) 0.4536(5) 0.0748(15) Uani 1 1 d . . . . .
C48 C 0.0317(5) 0.8025(7) 0.3694(5) 0.0807(17) Uani 1 1 d . . . . .
C49 C -0.0321(4) 0.6854(7) 0.3491(5) 0.0766(16) Uani 1 1 d . . . . .
C50 C -0.0097(4) 0.5765(7) 0.4145(5) 0.0770(15) Uani 1 1 d . . . . .
C51 C -0.0178(4) 0.4442(7) 0.3756(5) 0.0730(15) Uani 1 1 d . . . . .
C52 C -0.0492(4) 0.4215(7) 0.2711(6) 0.0806(17) Uani 1 1 d . . . . .
C53 C 0.0001(4) 0.3207(7) 0.2284(6) 0.0814(18) Uani 1 1 d . . . . .
C54 C 0.0078(4) 0.3693(7) 0.1335(5) 0.0786(17) Uani 1 1 d . . . . .
C55 C 0.0942(4) 0.3426(7) 0.1069(5) 0.0739(16) Uani 1 1 d . . . . .
C56 C 0.1392(4) 0.4452(7) 0.0593(4) 0.0721(15) Uani 1 1 d . . . . .
C57 C 0.2469(5) 0.4289(7) 0.0923(4) 0.0712(14) Uani 1 1 d . . . . .
C58 C 0.0800(4) 0.2467(6) 0.2904(6) 0.0780(17) Uani 1 1 d . . . . .
C59 C 0.1127(5) 0.2684(6) 0.3972(5) 0.0770(16) Uani 1 1 d . . . . .
C60 C 0.0643(5) 0.3674(7) 0.4408(5) 0.0785(16) Uani 1 1 d . . . . .
C61 C 0.4433(4) 0.1960(7) 0.2207(4) 0.0741(14) Uani 1 1 d . . . . .
H61A H 0.5151 0.2223 0.2507 0.089 Uiso 1 1 calc R U . . .
H61B H 0.4324 0.1078 0.2480 0.089 Uiso 1 1 calc R U . . .
C62 C 0.3064(4) 0.1896(7) 0.0778(5) 0.0783(15) Uani 1 1 d . . . . .
H62A H 0.2803 0.1002 0.0875 0.094 Uiso 1 1 calc R U . . .
H62B H 0.2808 0.2140 0.0055 0.094 Uiso 1 1 calc R U . . .
C63 C 0.4289(6) 0.0757(11) -0.0423(6) 0.106(2) Uani 1 1 d . . . . .
H63A H 0.4472 0.1606 -0.0674 0.159 Uiso 1 1 calc R U . . .
H63B H 0.3552 0.0633 -0.0672 0.159 Uiso 1 1 calc R U . . .
H63C H 0.4628 0.0023 -0.0663 0.159 Uiso 1 1 calc R U . . .
C64 C 0.4636(5) 0.0770(7) 0.0765(5) 0.0833(16) Uani 1 1 d . . . . .
H64 H 0.4370 -0.0059 0.0998 0.100 Uiso 1 1 calc R U . . .
C65 C 0.5775(2) 0.0758(5) 0.1193(4) 0.0851(17) Uani 1 1 d G . . . .
C66 C 0.6282(4) -0.0433(4) 0.1518(4) 0.104(2) Uani 1 1 d G . . . .
H66 H 0.5908 -0.1229 0.1515 0.125 Uiso 1 1 calc R U . . .
C67 C 0.7336(4) -0.0459(6) 0.1849(5) 0.122(3) Uani 1 1 d G . . . .
H67 H 0.7683 -0.1273 0.2071 0.146 Uiso 1 1 calc R U . . .
C68 C 0.7884(2) 0.0707(8) 0.1854(4) 0.120(3) Uani 1 1 d G . . . .
H68 H 0.8605 0.0689 0.2079 0.144 Uiso 1 1 calc R U . . .
C69 C 0.7377(3) 0.1898(6) 0.1529(5) 0.118(3) Uani 1 1 d G . . . .
H69 H 0.7752 0.2694 0.1532 0.141 Uiso 1 1 calc R U . . .
C70 C 0.6323(4) 0.1924(4) 0.1199(4) 0.095(2) Uani 1 1 d G . . . .
H70 H 0.5977 0.2738 0.0977 0.114 Uiso 1 1 calc R U . . .
N1 N 0.4176(4) 0.1920(5) 0.1127(4) 0.0726(12) Uani 1 1 d . . . . .

loop_
_atom_site_aniso_label
_atom_site_aniso_U_11
_atom_site_aniso_U_22
_atom_site_aniso_U_33
_atom_site_aniso_U_23
_atom_site_aniso_U_13
_atom_site_aniso_U_12
C1 0.079(4) 0.092(5) 0.077(3) 0.000(3) 0.012(3) 0.015(4)
C2 0.086(4) 0.085(5) 0.086(3) 0.021(4) 0.030(3) 0.027(4)
C3 0.111(5) 0.071(4) 0.104(4) 0.030(4) 0.037(4) 0.036(4)
C4 0.071(4) 0.102(6) 0.097(4) 0.030(4) 0.021(3) 0.040(4)
C5 0.064(3) 0.101(6) 0.079(3) 0.006(3) 0.002(3) 0.026(3)
C6 0.048(3) 0.095(5) 0.106(4) -0.012(4) -0.003(3) 0.008(3)
C7 0.042(2) 0.099(6) 0.106(4) -0.016(4) 0.012(2) 0.011(3)
C8 0.042(2) 0.077(4) 0.115(4) -0.006(4) 0.015(3) 0.017(3)
C9 0.066(3) 0.081(5) 0.107(4) 0.023(4) 0.022(3) 0.035(3)
C10 0.081(4) 0.056(4) 0.113(5) 0.009(3) 0.026(3) 0.036(3)
C11 0.096(5) 0.037(3) 0.134(5) 0.012(3) 0.046(4) 0.010(3)
C12 0.117(6) 0.032(3) 0.135(5) 0.024(3) 0.048(4) 0.017(3)
C13 0.098(5) 0.038(3) 0.147(6) 0.015(3) 0.058(4) -0.003(3)
C14 0.086(4) 0.038(3) 0.143(6) -0.006(3) 0.053(4) -0.016(3)
C15 0.100(5) 0.037(3) 0.134(5) -0.010(3) 0.032(4) -0.008(3)
C16 0.070(3) 0.047(3) 0.122(5) -0.028(3) 0.029(3) -0.009(3)
C17 0.062(3) 0.074(4) 0.105(4) -0.028(4) 0.014(3) -0.013(3)
C18 0.058(3) 0.078(4) 0.103(4) -0.029(3) 0.016(3) -0.022(3)
C19 0.065(3) 0.061(4) 0.136(6) -0.029(4) 0.031(3) -0.032(3)
C20 0.057(3) 0.070(4) 0.121(5) -0.020(4) 0.031(3) -0.025(3)
C21 0.062(3) 0.070(4) 0.124(5) -0.002(4) 0.042(3) -0.021(3)
C22 0.077(4) 0.051(3) 0.126(5) 0.012(3) 0.048(3) -0.008(3)
C23 0.088(4) 0.072(4) 0.103(4) 0.017(3) 0.046(3) 0.008(3)
C24 0.072(3) 0.068(4) 0.095(3) -0.003(3) 0.040(3) 0.002(3)
C25 0.050(2) 0.064(4) 0.097(3) -0.002(3) 0.032(2) -0.001(3)
C26 0.041(2) 0.053(3) 0.097(3) -0.011(3) 0.017(2) 0.001(2)
C27 0.040(2) 0.073(4) 0.096(3) -0.002(3) 0.016(2) 0.010(2)
C28 0.038(2) 0.070(4) 0.110(4) -0.021(3) 0.014(2) -0.007(2)
C29 0.046(3) 0.095(5) 0.093(4) -0.018(3) 0.007(3) -0.010(3)
C30 0.052(3) 0.096(5) 0.081(3) 0.011(3) 0.007(2) 0.024(3)
C31 0.051(3) 0.070(4) 0.083(3) -0.001(3) 0.007(2) 0.025(3)
C32 0.064(3) 0.043(3) 0.100(4) 0.006(3) 0.024(3) 0.016(2)
C33 0.055(3) 0.051(3) 0.089(3) -0.007(2) 0.020(2) -0.003(2)
C34 0.064(3) 0.049(3) 0.091(3) -0.013(3) 0.022(3) 0.004(2)
C35 0.061(3) 0.046(3) 0.104(4) -0.022(3) 0.025(3) -0.006(2)
C36 0.065(3) 0.037(3) 0.125(4) -0.010(3) 0.037(3) -0.003(2)
C37 0.074(3) 0.042(3) 0.111(4) 0.011(3) 0.029(3) 0.011(3)
C38 0.076(3) 0.054(3) 0.111(4) 0.025(3) 0.042(3) 0.017(3)
C39 0.081(4) 0.068(4) 0.089(4) 0.020(3) 0.024(3) 0.021(3)
C40 0.085(4) 0.086(5) 0.072(3) 0.013(3) 0.022(3) 0.030(4)
C41 0.076(3) 0.070(4) 0.094(4) 0.010(3) 0.045(3) 0.004(3)
C42 0.065(3) 0.081(4) 0.092(3) -0.001(3) 0.041(3) 0.008(3)
C43 0.063(3) 0.073(4) 0.093(3) -0.014(3) 0.029(3) 0.006(3)
C44 0.066(3) 0.097(5) 0.083(3) -0.021(3) 0.018(3) 0.002(3)
C45 0.078(4) 0.093(5) 0.071(3) -0.003(3) 0.014(2) 0.016(4)
C46 0.052(3) 0.096(5) 0.084(3) -0.006(3) 0.001(2) 0.017(3)
C47 0.061(3) 0.053(3) 0.111(4) -0.016(3) 0.026(3) 0.007(2)
C48 0.067(3) 0.059(3) 0.123(5) -0.007(3) 0.039(3) 0.024(3)
C49 0.050(3) 0.076(4) 0.108(4) -0.001(3) 0.029(3) 0.017(3)
C50 0.056(3) 0.070(4) 0.116(4) -0.003(4) 0.043(3) 0.003(3)
C51 0.054(3) 0.061(3) 0.114(4) -0.002(3) 0.039(3) -0.016(2)
C52 0.043(2) 0.067(4) 0.135(5) -0.013(4) 0.030(3) -0.013(2)
C53 0.053(3) 0.069(4) 0.123(5) -0.024(3) 0.027(3) -0.019(3)
C54 0.046(3) 0.076(4) 0.104(4) -0.021(4) 0.007(3) -0.011(3)
C55 0.060(3) 0.061(3) 0.093(4) -0.025(3) 0.010(3) -0.003(3)
C56 0.063(3) 0.079(4) 0.068(3) -0.010(3) 0.010(2) 0.008(3)
C57 0.076(3) 0.063(3) 0.076(3) -0.005(3) 0.026(2) 0.007(3)
C58 0.065(3) 0.042(3) 0.133(5) -0.009(3) 0.038(3) -0.022(2)
C59 0.075(3) 0.048(3) 0.117(4) 0.004(3) 0.042(3) -0.008(3)
C60 0.067(3) 0.066(4) 0.117(4) 0.013(3) 0.049(3) -0.002(3)
C61 0.064(3) 0.063(4) 0.098(4) 0.004(3) 0.028(3) 0.013(3)
C62 0.068(3) 0.065(4) 0.104(4) -0.019(3) 0.027(3) -0.005(3)
C63 0.103(5) 0.106(6) 0.114(5) -0.023(5) 0.040(4) 0.010(5)
C64 0.074(4) 0.060(4) 0.128(5) -0.011(3) 0.047(3) -0.001(3)
C65 0.076(4) 0.066(4) 0.124(5) -0.001(4) 0.046(3) 0.019(3)
C66 0.095(5) 0.079(5) 0.141(6) -0.010(5) 0.039(4) 0.013(4)
C67 0.085(5) 0.117(7) 0.149(7) -0.006(6) 0.012(4) 0.042(5)
C68 0.078(5) 0.162(10) 0.121(5) -0.030(6) 0.030(4) 0.003(6)
C69 0.073(4) 0.135(8) 0.152(7) -0.023(7) 0.044(4) -0.003(5)
C70 0.082(4) 0.069(4) 0.138(6) 0.006(4) 0.039(4) -0.005(3)
N1 0.067(3) 0.050(3) 0.105(3) -0.008(2) 0.031(2) 0.008(2)

loop_
_atom_type_symbol
_atom_type_description
_atom_type_scat_dispersion_real
_atom_type_scat_dispersion_imag
_atom_type_scat_source
C C 0.0181 0.0091 'International Tables Vol C Tables 4.2.6.8 and 6.1.1.4'
H H 0.0000 0.0000 'International Tables Vol C Tables 4.2.6.8 and 6.1.1.4'
N N 0.0311 0.0180 'International Tables Vol C Tables 4.2.6.8 and 6.1.1.4'

loop_
_geom_angle_atom_site_label_1
_geom_angle_atom_site_label_2
_geom_angle_atom_site_label_3
_geom_angle
_geom_angle_site_symmetry_1
_geom_angle_site_symmetry_3
_geom_angle_publ_flag
C5 C1 C2 108.5(7) . . ?
C56 C1 C2 117.4(5) . . ?
C56 C1 C5 121.0(7) . . ?
C3 C2 C1 105.3(7) . . ?
C23 C2 C1 119.8(7) . . ?
C23 C2 C3 121.8(8) . . ?
C4 C3 C2 109.9(8) . . ?
C12 C3 C2 118.8(8) . . ?
C12 C3 C4 120.2(7) . . ?
C5 C4 C3 107.8(7) . . ?
C9 C4 C3 119.2(8) . . ?
C9 C4 C5 121.6(8) . . ?
C4 C5 C1 108.6(7) . . ?
C6 C5 C1 118.8(7) . . ?
C6 C5 C4 120.4(7) . . ?
C5 C6 C7 118.3(7) . . ?
C5 C6 C54 120.1(6) . . ?
C54 C6 C7 108.6(7) . . ?
C8 C7 C6 119.5(8) . . ?
C8 C7 C52 121.0(6) . . ?
C52 C7 C6 106.4(6) . . ?
C7 C8 C9 122.8(7) . . ?
C7 C8 C49 119.6(7) . . ?
C9 C8 C49 106.3(6) . . ?
C4 C9 C8 117.3(7) . . ?
C4 C9 C10 119.6(7) . . ?
C10 C9 C8 110.8(6) . . ?
C9 C10 C48 107.4(7) . . ?
C11 C10 C9 121.8(7) . . ?
C11 C10 C48 118.8(6) . . ?
C10 C11 C12 119.9(7) . . ?
C10 C11 C15 120.9(7) . . ?
C12 C11 C15 107.5(7) . . ?
C3 C12 C11 119.3(7) . . ?
C3 C12 C13 120.1(7) . . ?
C11 C12 C13 107.6(7) . . ?
C14 C13 C12 108.8(7) . . ?
C14 C13 C22 119.7(7) . . ?
C22 C13 C12 119.1(7) . . ?
C13 C14 C15 108.6(7) . . ?
C19 C14 C13 121.2(6) . . ?
C19 C14 C15 118.1(7) . . ?
C14 C15 C11 107.6(7) . . ?
C16 C15 C11 119.5(7) . . ?
C16 C15 C14 122.2(7) . . ?
C15 C16 C17 120.3(7) . . ?
C15 C16 C47 120.6(6) . . ?
C17 C16 C47 107.0(7) . . ?
C18 C17 C16 117.9(7) . . ?
C18 C17 C44 119.4(7) . . ?
C44 C17 C16 108.9(6) . . ?
C17 C18 C19 122.1(7) . . ?
C17 C18 C29 120.5(7) . . ?
C29 C18 C19 106.4(6) . . ?
C14 C19 C18 119.4(6) . . ?
C14 C19 C20 119.2(7) . . ?
C18 C19 C20 109.1(7) . . ?
C21 C20 C19 119.4(7) . . ?
C21 C20 C28 119.4(6) . . ?
C28 C20 C19 107.5(6) . . ?
C20 C21 C22 121.5(7) . . ?
C20 C21 C25 120.4(7) . . ?
C22 C21 C25 107.0(6) . . ?
C13 C22 C21 119.0(7) . . ?
C13 C22 C23 119.9(6) . . ?
C21 C22 C23 109.8(6) . . ?
C2 C23 C22 120.2(7) . . ?
C2 C23 C24 120.9(7) . . ?
C24 C23 C22 107.6(6) . . ?
C23 C24 C25 107.8(6) . . ?
C57 C24 C23 121.2(6) . . ?
C57 C24 C25 119.0(6) . . ?
C21 C25 C24 107.8(6) . . ?
C26 C25 C21 119.6(5) . . ?
C26 C25 C24 120.4(6) . . ?
C25 C26 C27 119.7(6) . . ?
C25 C26 C33 124.3(5) . . ?
C27 C26 C33 109.4(5) . . ?
C26 C27 C31 109.8(5) . . ?
C28 C27 C26 120.7(6) . . ?
C28 C27 C31 119.1(6) . . ?
C20 C28 C29 108.0(6) . . ?
C27 C28 C20 119.9(6) . . ?
C27 C28 C29 119.5(6) . . ?
C18 C29 C28 109.0(7) . . ?
C46 C29 C18 119.4(6) . . ?
C46 C29 C28 120.1(6) . . ?
C31 C30 C39 120.1(6) . . ?
C31 C30 C46 119.5(7) . . ?
C39 C30 C46 107.0(6) . . ?
C27 C31 C32 107.0(5) . . ?
C30 C31 C27 122.1(6) . . ?
C30 C31 C32 121.4(6) . . ?
C31 C32 C33 110.2(5) . . ?
C37 C32 C31 119.4(6) . . ?
C37 C32 C33 124.4(5) . . ?
C26 C33 C34 114.6(5) . . ?
C26 C33 C61 113.3(5) . . ?
C32 C33 C26 100.3(5) . . ?
C32 C33 C34 114.1(5) . . ?
C32 C33 C61 112.1(5) . . ?
C61 C33 C34 102.9(4) . . ?
C35 C34 C33 114.3(5) . . ?
C35 C34 C62 113.4(5) . . ?
C57 C34 C33 113.6(5) . . ?
C57 C34 C35 100.4(5) . . ?
C57 C34 C62 112.6(5) . . ?
C62 C34 C33 103.1(4) . . ?
C36 C35 C34 124.3(5) . . ?
C36 C35 C55 118.2(6) . . ?
C55 C35 C34 110.5(6) . . ?
C35 C36 C37 120.4(5) . . ?
C35 C36 C58 120.7(6) . . ?
C58 C36 C37 107.3(6) . . ?
C32 C37 C36 120.2(6) . . ?
C32 C37 C38 118.6(6) . . ?
C36 C37 C38 108.3(5) . . ?
C39 C38 C37 121.4(6) . . ?
C39 C38 C59 121.3(6) . . ?
C59 C38 C37 106.5(6) . . ?
C30 C39 C40 107.6(7) . . ?
C38 C39 C30 119.0(6) . . ?
C38 C39 C40 120.9(6) . . ?
C41 C40 C39 117.3(7) . . ?
C41 C40 C45 122.5(6) . . ?
C45 C40 C39 108.7(6) . . ?
C40 C41 C42 117.9(6) . . ?
C40 C41 C60 121.9(6) . . ?
C60 C41 C42 107.0(6) . . ?
C43 C42 C41 118.1(5) . . ?
C43 C42 C50 122.8(7) . . ?
C50 C42 C41 107.2(6) . . ?
C42 C43 C44 122.3(7) . . ?
C42 C43 C47 117.9(5) . . ?
C44 C43 C47 108.3(6) . . ?
C43 C44 C17 108.0(7) . . ?
C45 C44 C17 120.1(6) . . ?
C45 C44 C43 120.7(7) . . ?
C40 C45 C46 108.0(7) . . ?
C44 C45 C40 118.7(6) . . ?
C44 C45 C46 120.6(8) . . ?
C29 C46 C30 119.6(6) . . ?
C29 C46 C45 119.8(7) . . ?
C45 C46 C30 108.7(7) . . ?
C16 C47 C43 107.8(5) . . ?
C48 C47 C16 119.4(7) . . ?
C48 C47 C43 120.8(6) . . ?
C47 C48 C10 120.8(6) . . ?
C47 C48 C49 119.4(6) . . ?
C49 C48 C10 107.0(6) . . ?
C48 C49 C8 108.4(6) . . ?
C50 C49 C8 119.1(6) . . ?
C50 C49 C48 120.3(6) . . ?
C49 C50 C42 118.7(6) . . ?
C49 C50 C51 120.4(6) . . ?
C51 C50 C42 109.0(6) . . ?
C50 C51 C60 107.5(6) . . ?
C52 C51 C50 120.5(6) . . ?
C52 C51 C60 120.5(6) . . ?
C7 C52 C53 109.3(7) . . ?
C51 C52 C7 119.4(6) . . ?
C51 C52 C53 119.9(6) . . ?
C54 C53 C52 108.0(7) . . ?
C58 C53 C52 120.2(7) . . ?
C58 C53 C54 119.2(6) . . ?
C53 C54 C6 107.6(6) . . ?
C55 C54 C6 121.1(7) . . ?
C55 C54 C53 118.9(6) . . ?
C35 C55 C56 107.5(5) . . ?
C54 C55 C35 122.7(7) . . ?
C54 C55 C56 120.2(6) . . ?
C1 C56 C55 118.7(6) . . ?
C1 C56 C57 122.6(6) . . ?
C57 C56 C55 108.4(5) . . ?
C24 C57 C34 125.9(5) . . ?
C24 C57 C56 118.1(6) . . ?
C56 C57 C34 110.1(6) . . ?
C53 C58 C36 120.0(7) . . ?
C53 C58 C59 120.5(6) . . ?
C59 C58 C36 108.3(5) . . ?
C58 C59 C38 109.6(6) . . ?
C60 C59 C38 118.3(6) . . ?
C60 C59 C58 120.0(6) . . ?
C41 C60 C51 109.3(6) . . ?
C41 C60 C59 120.3(6) . . ?
C59 C60 C51 118.9(6) . . ?
C33 C61 H61A 110.8 . . ?
C33 C61 H61B 110.8 . . ?
H61A C61 H61B 108.9 . . ?
N1 C61 C33 104.6(4) . . ?
N1 C61 H61A 110.8 . . ?
N1 C61 H61B 110.8 . . ?
C34 C62 H62A 110.9 . . ?
C34 C62 H62B 110.9 . . ?
H62A C62 H62B 108.9 . . ?
N1 C62 C34 104.2(4) . . ?
N1 C62 H62A 110.9 . . ?
N1 C62 H62B 110.9 . . ?
H63A C63 H63B 109.5 . . ?
H63A C63 H63C 109.5 . . ?
H63B C63 H63C 109.5 . . ?
C64 C63 H63A 109.5 . . ?
C64 C63 H63B 109.5 . . ?
C64 C63 H63C 109.5 . . ?
C63 C64 H64 107.7 . . ?
C65 C64 C63 111.9(5) . . ?
C65 C64 H64 107.7 . . ?
N1 C64 C63 109.5(6) . . ?
N1 C64 H64 107.7 . . ?
N1 C64 C65 112.0(5) . . ?
C66 C65 C64 120.0(4) . . ?
C66 C65 C70 120.0 . . ?
C70 C65 C64 119.8(4) . . ?
C65 C66 H66 120.0 . . ?
C65 C66 C67 120.0 . . ?
C67 C66 H66 120.0 . . ?
C66 C67 H67 120.0 . . ?
C68 C67 C66 120.0 . . ?
C68 C67 H67 120.0 . . ?
C67 C68 H68 120.0 . . ?
C67 C68 C69 120.0 . . ?
C69 C68 H68 120.0 . . ?
C68 C69 H69 120.0 . . ?
C70 C69 C68 120.0 . . ?
C70 C69 H69 120.0 . . ?
C65 C70 H70 120.0 . . ?
C69 C70 C65 120.0 . . ?
C69 C70 H70 120.0 . . ?
C61 N1 C62 105.0(4) . . ?
C61 N1 C64 112.2(5) . . ?
C62 N1 C64 112.8(5) . . ?

loop_
_geom_bond_atom_site_label_1
_geom_bond_atom_site_label_2
_geom_bond_distance
_geom_bond_site_symmetry_2
_geom_bond_publ_flag
C1 C2 1.462(12) . ?
C1 C5 1.445(10) . ?
C1 C56 1.413(11) . ?
C2 C3 1.450(11) . ?
C2 C23 1.373(10) . ?
C3 C4 1.433(12) . ?
C3 C12 1.418(13) . ?
C4 C5 1.417(12) . ?
C4 C9 1.408(11) . ?
C5 C6 1.405(11) . ?
C6 C7 1.462(10) . ?
C6 C54 1.443(11) . ?
C7 C8 1.374(11) . ?
C7 C52 1.432(11) . ?
C8 C9 1.427(11) . ?
C8 C49 1.472(10) . ?
C9 C10 1.418(11) . ?
C10 C11 1.374(11) . ?
C10 C48 1.473(11) . ?
C11 C12 1.429(12) . ?
C11 C15 1.469(12) . ?
C12 C13 1.459(11) . ?
C13 C14 1.409(11) . ?
C13 C22 1.430(11) . ?
C14 C15 1.437(11) . ?
C14 C19 1.408(11) . ?
C15 C16 1.371(12) . ?
C16 C17 1.459(11) . ?
C16 C47 1.464(9) . ?
C17 C18 1.380(10) . ?
C17 C44 1.451(12) . ?
C18 C19 1.448(11) . ?
C18 C29 1.446(11) . ?
C19 C20 1.456(11) . ?
C20 C21 1.384(10) . ?
C20 C28 1.430(10) . ?
C21 C22 1.435(10) . ?
C21 C25 1.457(10) . ?
C22 C23 1.444(11) . ?
C23 C24 1.438(10) . ?
C24 C25 1.471(8) . ?
C24 C57 1.381(10) . ?
C25 C26 1.381(9) . ?
C26 C27 1.425(9) . ?
C26 C33 1.525(8) . ?
C27 C28 1.398(9) . ?
C27 C31 1.425(10) . ?
C28 C29 1.452(9) . ?
C29 C46 1.385(11) . ?
C30 C31 1.361(9) . ?
C30 C39 1.443(10) . ?
C30 C46 1.452(11) . ?
C31 C32 1.453(9) . ?
C32 C33 1.514(9) . ?
C32 C37 1.377(9) . ?
C33 C34 1.598(8) . ?
C33 C61 1.561(8) . ?
C34 C35 1.526(9) . ?
C34 C57 1.515(9) . ?
C34 C62 1.565(8) . ?
C35 C36 1.367(10) . ?
C35 C55 1.426(9) . ?
C36 C37 1.458(10) . ?
C36 C58 1.443(9) . ?
C37 C38 1.465(10) . ?
C38 C39 1.378(11) . ?
C38 C59 1.440(9) . ?
C39 C40 1.465(10) . ?
C40 C41 1.412(9) . ?
C40 C45 1.413(12) . ?
C41 C42 1.476(10) . ?
C41 C60 1.413(10) . ?
C42 C43 1.360(10) . ?
C42 C50 1.431(9) . ?
C43 C44 1.440(9) . ?
C43 C47 1.469(10) . ?
C44 C45 1.364(12) . ?
C45 C46 1.446(10) . ?
C47 C48 1.375(9) . ?
C48 C49 1.445(10) . ?
C49 C50 1.394(10) . ?
C50 C51 1.424(10) . ?
C51 C52 1.402(10) . ?
C51 C60 1.445(9) . ?
C52 C53 1.440(10) . ?
C53 C54 1.436(11) . ?
C53 C58 1.395(10) . ?
C54 C55 1.373(10) . ?
C55 C56 1.455(10) . ?
C56 C57 1.428(8) . ?
C58 C59 1.431(10) . ?
C59 C60 1.425(10) . ?
C61 H61A 0.9900 . ?
C61 H61B 0.9900 . ?
C61 N1 1.434(8) . ?
C62 H62A 0.9900 . ?
C62 H62B 0.9900 . ?
C62 N1 1.465(8) . ?
C63 H63A 0.9800 . ?
C63 H63B 0.9800 . ?
C63 H63C 0.9800 . ?
C63 C64 1.573(11) . ?
C64 H64 1.0000 . ?
C64 C65 1.508(7) . ?
C64 N1 1.474(8) . ?
C65 C66 1.3900 . ?
C65 C70 1.3900 . ?
C66 H66 0.9500 . ?
C66 C67 1.3900 . ?
C67 H67 0.9500 . ?
C67 C68 1.3900 . ?
C68 H68 0.9500 . ?
C68 C69 1.3900 . ?
C69 H69 0.9500 . ?
C69 C70 1.3900 . ?
C70 H70 0.9500 . ?

loop_
_geom_torsion_atom_site_label_1
_geom_torsion_atom_site_label_2
_geom_torsion_atom_site_label_3
_geom_torsion_atom_site_label_4
_geom_torsion
_geom_torsion_site_symmetry_1
_geom_torsion_site_symmetry_2
_geom_torsion_site_symmetry_3
_geom_torsion_site_symmetry_4
_geom_torsion_publ_flag
C1 C2 C3 C4 0.3(7) . . . . ?
C1 C2 C3 C12 144.4(6) . . . . ?
C1 C2 C23 C22 -137.7(7) . . . . ?
C1 C2 C23 C24 1.4(10) . . . . ?
C1 C5 C6 C7 138.7(6) . . . . ?
C1 C5 C6 C54 1.8(9) . . . . ?
C1 C56 C57 C24 2.2(9) . . . . ?
C1 C56 C57 C34 156.7(6) . . . . ?
C2 C1 C5 C4 -0.6(7) . . . . ?
C2 C1 C5 C6 -143.2(6) . . . . ?
C2 C1 C56 C55 138.9(6) . . . . ?
C2 C1 C56 C57 -2.0(9) . . . . ?
C2 C3 C4 C5 -0.7(7) . . . . ?
C2 C3 C4 C9 143.4(6) . . . . ?
C2 C3 C12 C11 -139.1(7) . . . . ?
C2 C3 C12 C13 -2.6(10) . . . . ?
C2 C23 C24 C25 -143.5(6) . . . . ?
C2 C23 C24 C57 -1.3(10) . . . . ?
C3 C2 C23 C22 -2.2(10) . . . . ?
C3 C2 C23 C24 136.9(8) . . . . ?
C3 C4 C5 C1 0.8(7) . . . . ?
C3 C4 C5 C6 142.7(6) . . . . ?
C3 C4 C9 C8 -139.1(6) . . . . ?
C3 C4 C9 C10 -0.2(9) . . . . ?
C3 C12 C13 C14 -141.4(7) . . . . ?
C3 C12 C13 C22 0.5(10) . . . . ?
C4 C3 C12 C11 1.3(9) . . . . ?
C4 C3 C12 C13 137.8(7) . . . . ?
C4 C5 C6 C7 0.6(8) . . . . ?
C4 C5 C6 C54 -136.3(6) . . . . ?
C4 C9 C10 C11 -0.7(9) . . . . ?
C4 C9 C10 C48 -142.5(6) . . . . ?
C5 C1 C2 C3 0.2(7) . . . . ?
C5 C1 C2 C23 142.0(6) . . . . ?
C5 C1 C56 C55 2.1(8) . . . . ?
C5 C1 C56 C57 -138.9(7) . . . . ?
C5 C4 C9 C8 -0.1(9) . . . . ?
C5 C4 C9 C10 138.8(7) . . . . ?
C5 C6 C7 C8 -0.4(8) . . . . ?
C5 C6 C7 C52 -142.1(5) . . . . ?
C5 C6 C54 C53 141.9(6) . . . . ?
C5 C6 C54 C55 0.2(9) . . . . ?
C6 C7 C8 C9 -0.1(8) . . . . ?
C6 C7 C8 C49 -138.7(6) . . . . ?
C6 C7 C52 C51 143.3(6) . . . . ?
C6 C7 C52 C53 -0.1(6) . . . . ?
C6 C54 C55 C35 141.0(6) . . . . ?
C6 C54 C55 C56 -1.2(8) . . . . ?
C7 C6 C54 C53 1.2(6) . . . . ?
C7 C6 C54 C55 -140.4(6) . . . . ?
C7 C8 C9 C4 0.4(8) . . . . ?
C7 C8 C9 C10 -141.9(6) . . . . ?
C7 C8 C49 C48 143.8(6) . . . . ?
C7 C8 C49 C50 1.3(8) . . . . ?
C7 C52 C53 C54 0.9(6) . . . . ?
C7 C52 C53 C58 142.4(6) . . . . ?
C8 C7 C52 C51 2.3(8) . . . . ?
C8 C7 C52 C53 -141.1(6) . . . . ?
C8 C9 C10 C11 140.7(6) . . . . ?
C8 C9 C10 C48 -1.2(7) . . . . ?
C8 C49 C50 C42 139.0(6) . . . . ?
C8 C49 C50 C51 0.3(8) . . . . ?
C9 C4 C5 C1 -142.3(6) . . . . ?
C9 C4 C5 C6 -0.4(9) . . . . ?
C9 C8 C49 C48 -0.8(6) . . . . ?
C9 C8 C49 C50 -143.3(5) . . . . ?
C9 C10 C11 C12 1.9(9) . . . . ?
C9 C10 C11 C15 -136.6(7) . . . . ?
C9 C10 C48 C47 142.0(6) . . . . ?
C9 C10 C48 C49 0.7(6) . . . . ?
C10 C11 C12 C3 -2.1(9) . . . . ?
C10 C11 C12 C13 -143.5(6) . . . . ?
C10 C11 C15 C14 143.5(7) . . . . ?
C10 C11 C15 C16 -1.7(9) . . . . ?
C10 C48 C49 C8 0.1(6) . . . . ?
C10 C48 C49 C50 142.0(6) . . . . ?
C11 C10 C48 C47 -1.2(9) . . . . ?
C11 C10 C48 C49 -142.5(6) . . . . ?
C11 C12 C13 C14 -0.4(7) . . . . ?
C11 C12 C13 C22 141.5(6) . . . . ?
C11 C15 C16 C17 139.7(6) . . . . ?
C11 C15 C16 C47 2.1(9) . . . . ?
C12 C3 C4 C5 -144.2(6) . . . . ?
C12 C3 C4 C9 -0.1(9) . . . . ?
C12 C11 C15 C14 0.6(7) . . . . ?
C12 C11 C15 C16 -144.6(7) . . . . ?
C12 C13 C14 C15 0.8(7) . . . . ?
C12 C13 C14 C19 142.4(6) . . . . ?
C12 C13 C22 C21 -139.3(6) . . . . ?
C12 C13 C22 C23 0.8(9) . . . . ?
C13 C14 C15 C11 -0.9(7) . . . . ?
C13 C14 C15 C16 143.2(6) . . . . ?
C13 C14 C19 C18 -137.5(7) . . . . ?
C13 C14 C19 C20 0.9(9) . . . . ?
C13 C22 C23 C2 0.0(10) . . . . ?
C13 C22 C23 C24 -143.9(6) . . . . ?
C14 C13 C22 C21 -1.5(9) . . . . ?
C14 C13 C22 C23 138.6(7) . . . . ?
C14 C15 C16 C17 -0.3(9) . . . . ?
C14 C15 C16 C47 -137.9(7) . . . . ?
C14 C19 C20 C21 -1.8(9) . . . . ?
C14 C19 C20 C28 -142.0(6) . . . . ?
C15 C11 C12 C3 141.2(6) . . . . ?
C15 C11 C12 C13 -0.1(7) . . . . ?
C15 C14 C19 C18 0.7(9) . . . . ?
C15 C14 C19 C20 139.1(6) . . . . ?
C15 C16 C17 C18 -0.5(9) . . . . ?
C15 C16 C17 C44 -140.7(6) . . . . ?
C15 C16 C47 C43 141.0(6) . . . . ?
C15 C16 C47 C48 -2.1(9) . . . . ?
C16 C17 C18 C19 1.4(9) . . . . ?
C16 C17 C18 C29 -137.8(6) . . . . ?
C16 C17 C44 C43 -1.5(7) . . . . ?
C16 C17 C44 C45 142.4(6) . . . . ?
C16 C47 C48 C10 1.5(9) . . . . ?
C16 C47 C48 C49 138.3(6) . . . . ?
C17 C16 C47 C43 -1.5(7) . . . . ?
C17 C16 C47 C48 -144.6(6) . . . . ?
C17 C18 C19 C14 -1.5(9) . . . . ?
C17 C18 C19 C20 -143.6(6) . . . . ?
C17 C18 C29 C28 143.8(6) . . . . ?
C17 C18 C29 C46 0.4(9) . . . . ?
C17 C44 C45 C40 -139.5(6) . . . . ?
C17 C44 C45 C46 -2.5(9) . . . . ?
C18 C17 C44 C43 -141.1(6) . . . . ?
C18 C17 C44 C45 2.8(9) . . . . ?
C18 C19 C20 C21 140.4(6) . . . . ?
C18 C19 C20 C28 0.2(6) . . . . ?
C18 C29 C46 C30 138.6(5) . . . . ?
C18 C29 C46 C45 -0.1(8) . . . . ?
C19 C14 C15 C11 -143.9(6) . . . . ?
C19 C14 C15 C16 0.1(9) . . . . ?
C19 C18 C29 C28 -0.9(6) . . . . ?
C19 C18 C29 C46 -144.3(6) . . . . ?
C19 C20 C21 C22 1.1(9) . . . . ?
C19 C20 C21 C25 -138.0(6) . . . . ?
C19 C20 C28 C27 140.9(5) . . . . ?
C19 C20 C28 C29 -0.8(6) . . . . ?
C20 C21 C22 C13 0.6(9) . . . . ?
C20 C21 C22 C23 -143.2(6) . . . . ?
C20 C21 C25 C24 143.7(5) . . . . ?
C20 C21 C25 C26 1.2(8) . . . . ?
C20 C28 C29 C18 1.1(6) . . . . ?
C20 C28 C29 C46 144.2(5) . . . . ?
C21 C20 C28 C27 0.8(8) . . . . ?
C21 C20 C28 C29 -141.0(5) . . . . ?
C21 C22 C23 C2 143.4(6) . . . . ?
C21 C22 C23 C24 -0.5(7) . . . . ?
C21 C25 C26 C27 2.0(7) . . . . ?
C21 C25 C26 C33 150.5(6) . . . . ?
C22 C13 C14 C15 -140.8(6) . . . . ?
C22 C13 C14 C19 0.8(9) . . . . ?
C22 C21 C25 C24 -0.6(6) . . . . ?
C22 C21 C25 C26 -143.1(5) . . . . ?
C22 C23 C24 C25 0.1(7) . . . . ?
C22 C23 C24 C57 142.3(6) . . . . ?
C23 C2 C3 C4 -140.6(7) . . . . ?
C23 C2 C3 C12 3.5(11) . . . . ?
C23 C24 C25 C21 0.3(6) . . . . ?
C23 C24 C25 C26 142.5(6) . . . . ?
C23 C24 C57 C34 -150.5(6) . . . . ?
C23 C24 C57 C56 -0.5(8) . . . . ?
C24 C25 C26 C27 -135.9(5) . . . . ?
C24 C25 C26 C33 12.7(8) . . . . ?
C25 C21 C22 C13 144.4(6) . . . . ?
C25 C21 C22 C23 0.6(7) . . . . ?
C25 C24 C57 C34 -12.4(9) . . . . ?
C25 C24 C57 C56 137.6(6) . . . . ?
C25 C26 C27 C28 -3.8(7) . . . . ?
C25 C26 C27 C31 140.9(5) . . . . ?
C25 C26 C33 C32 -134.1(5) . . . . ?
C25 C26 C33 C34 -11.5(8) . . . . ?
C25 C26 C33 C61 106.2(6) . . . . ?
C26 C27 C28 C20 2.4(8) . . . . ?
C26 C27 C28 C29 139.8(6) . . . . ?
C26 C27 C31 C30 -145.9(5) . . . . ?
C26 C27 C31 C32 0.8(6) . . . . ?
C26 C33 C34 C35 -115.0(6) . . . . ?
C26 C33 C34 C57 -0.6(7) . . . . ?
C26 C33 C34 C62 121.5(5) . . . . ?
C26 C33 C61 N1 -96.4(6) . . . . ?
C27 C26 C33 C32 17.2(5) . . . . ?
C27 C26 C33 C34 139.8(5) . . . . ?
C27 C26 C33 C61 -102.5(5) . . . . ?
C27 C28 C29 C18 -140.9(5) . . . . ?
C27 C28 C29 C46 2.2(8) . . . . ?
C27 C31 C32 C33 10.8(6) . . . . ?
C27 C31 C32 C37 -143.3(5) . . . . ?
C28 C20 C21 C22 136.5(6) . . . . ?
C28 C20 C21 C25 -2.6(8) . . . . ?
C28 C27 C31 C30 -0.6(7) . . . . ?
C28 C27 C31 C32 146.1(5) . . . . ?
C28 C29 C46 C30 -0.7(8) . . . . ?
C28 C29 C46 C45 -139.4(6) . . . . ?
C29 C18 C19 C14 142.5(6) . . . . ?
C29 C18 C19 C20 0.4(6) . . . . ?
C30 C31 C32 C33 157.8(5) . . . . ?
C30 C31 C32 C37 3.7(8) . . . . ?
C30 C39 C40 C41 144.0(6) . . . . ?
C30 C39 C40 C45 -0.3(7) . . . . ?
C31 C27 C28 C20 -139.1(6) . . . . ?
C31 C27 C28 C29 -1.6(7) . . . . ?
C31 C30 C39 C38 1.7(9) . . . . ?
C31 C30 C39 C40 -140.7(6) . . . . ?
C31 C30 C46 C29 -1.5(8) . . . . ?
C31 C30 C46 C45 141.2(5) . . . . ?
C31 C32 C33 C26 -16.8(5) . . . . ?
C31 C32 C33 C34 -139.8(5) . . . . ?
C31 C32 C33 C61 103.8(5) . . . . ?
C31 C32 C37 C36 136.0(6) . . . . ?
C31 C32 C37 C38 -1.0(8) . . . . ?
C32 C33 C34 C35 -0.1(7) . . . . ?
C32 C33 C34 C57 114.3(6) . . . . ?
C32 C33 C34 C62 -123.6(5) . . . . ?
C32 C33 C61 N1 150.8(5) . . . . ?
C32 C37 C38 C39 -1.2(9) . . . . ?
C32 C37 C38 C59 143.2(6) . . . . ?
C33 C26 C27 C28 -156.6(5) . . . . ?
C33 C26 C27 C31 -12.0(6) . . . . ?
C33 C32 C37 C36 -14.2(8) . . . . ?
C33 C32 C37 C38 -151.2(5) . . . . ?
C33 C34 C35 C36 -11.6(8) . . . . ?
C33 C34 C35 C55 138.4(5) . . . . ?
C33 C34 C57 C24 12.4(9) . . . . ?
C33 C34 C57 C56 -139.6(5) . . . . ?
C33 C34 C62 N1 -23.9(6) . . . . ?
C33 C61 N1 C62 -45.1(6) . . . . ?
C33 C61 N1 C64 -168.0(5) . . . . ?
C34 C33 C61 N1 27.9(6) . . . . ?
C34 C35 C36 C37 11.5(8) . . . . ?
C34 C35 C36 C58 150.1(5) . . . . ?
C34 C35 C55 C54 -156.4(6) . . . . ?
C34 C35 C55 C56 -10.2(6) . . . . ?
C34 C62 N1 C61 43.5(6) . . . . ?
C34 C62 N1 C64 166.0(5) . . . . ?
C35 C34 C57 C24 134.8(6) . . . . ?
C35 C34 C57 C56 -17.2(6) . . . . ?
C35 C34 C62 N1 -148.0(5) . . . . ?
C35 C36 C37 C32 1.7(8) . . . . ?
C35 C36 C37 C38 142.6(6) . . . . ?
C35 C36 C58 C53 0.5(8) . . . . ?
C35 C36 C58 C59 -143.5(6) . . . . ?
C35 C55 C56 C1 -147.2(5) . . . . ?
C35 C55 C56 C57 -1.3(7) . . . . ?
C36 C35 C55 C54 -4.3(9) . . . . ?
C36 C35 C55 C56 141.9(5) . . . . ?
C36 C37 C38 C39 -142.9(6) . . . . ?
C36 C37 C38 C59 1.6(7) . . . . ?
C36 C58 C59 C38 1.2(7) . . . . ?
C36 C58 C59 C60 143.1(6) . . . . ?
C37 C32 C33 C26 135.7(5) . . . . ?
C37 C32 C33 C34 12.7(8) . . . . ?
C37 C32 C33 C61 -103.7(6) . . . . ?
C37 C36 C58 C53 143.8(6) . . . . ?
C37 C36 C58 C59 -0.2(6) . . . . ?
C37 C38 C39 C30 0.9(9) . . . . ?
C37 C38 C39 C40 138.3(6) . . . . ?
C37 C38 C59 C58 -1.8(7) . . . . ?
C37 C38 C59 C60 -144.4(6) . . . . ?
C38 C39 C40 C41 2.4(10) . . . . ?
C38 C39 C40 C45 -141.8(6) . . . . ?
C38 C59 C60 C41 -0.6(9) . . . . ?
C38 C59 C60 C51 138.8(6) . . . . ?
C39 C30 C31 C27 138.0(6) . . . . ?
C39 C30 C31 C32 -4.1(9) . . . . ?
C39 C30 C46 C29 -142.4(6) . . . . ?
C39 C30 C46 C45 0.4(6) . . . . ?
C39 C38 C59 C58 142.8(6) . . . . ?
C39 C38 C59 C60 0.1(9) . . . . ?
C39 C40 C41 C42 -138.9(6) . . . . ?
C39 C40 C41 C60 -3.0(10) . . . . ?
C39 C40 C45 C44 142.4(6) . . . . ?
C39 C40 C45 C46 0.5(7) . . . . ?
C40 C41 C42 C43 -0.9(8) . . . . ?
C40 C41 C42 C50 143.0(6) . . . . ?
C40 C41 C60 C51 -140.8(6) . . . . ?
C40 C41 C60 C59 2.2(9) . . . . ?
C40 C45 C46 C29 142.1(6) . . . . ?
C40 C45 C46 C30 -0.6(7) . . . . ?
C41 C40 C45 C44 0.4(9) . . . . ?
C41 C40 C45 C46 -141.5(6) . . . . ?
C41 C42 C43 C44 1.2(9) . . . . ?
C41 C42 C43 C47 140.2(6) . . . . ?
C41 C42 C50 C49 -143.9(6) . . . . ?
C41 C42 C50 C51 -1.0(7) . . . . ?
C42 C41 C60 C51 -0.8(7) . . . . ?
C42 C41 C60 C59 142.2(6) . . . . ?
C42 C43 C44 C17 142.9(6) . . . . ?
C42 C43 C44 C45 -0.8(10) . . . . ?
C42 C43 C47 C16 -143.6(5) . . . . ?
C42 C43 C47 C48 -1.2(9) . . . . ?
C42 C50 C51 C52 -142.8(5) . . . . ?
C42 C50 C51 C60 0.5(7) . . . . ?
C43 C42 C50 C49 -2.2(9) . . . . ?
C43 C42 C50 C51 140.7(6) . . . . ?
C43 C44 C45 C40 -0.1(9) . . . . ?
C43 C44 C45 C46 136.9(7) . . . . ?
C43 C47 C48 C10 -136.6(7) . . . . ?
C43 C47 C48 C49 0.1(9) . . . . ?
C44 C17 C18 C19 137.4(7) . . . . ?
C44 C17 C18 C29 -1.8(9) . . . . ?
C44 C43 C47 C16 0.6(7) . . . . ?
C44 C43 C47 C48 143.0(6) . . . . ?
C44 C45 C46 C29 1.1(9) . . . . ?
C44 C45 C46 C30 -141.6(6) . . . . ?
C45 C40 C41 C42 0.1(9) . . . . ?
C45 C40 C41 C60 136.0(7) . . . . ?
C46 C30 C31 C27 2.2(7) . . . . ?
C46 C30 C31 C32 -139.8(6) . . . . ?
C46 C30 C39 C38 142.3(6) . . . . ?
C46 C30 C39 C40 -0.1(6) . . . . ?
C47 C16 C17 C18 142.2(6) . . . . ?
C47 C16 C17 C44 1.9(7) . . . . ?
C47 C43 C44 C17 0.6(7) . . . . ?
C47 C43 C44 C45 -143.1(6) . . . . ?
C47 C48 C49 C8 -141.9(6) . . . . ?
C47 C48 C49 C50 0.0(9) . . . . ?
C48 C10 C11 C12 139.6(6) . . . . ?
C48 C10 C11 C15 1.2(9) . . . . ?
C48 C49 C50 C42 0.9(9) . . . . ?
C48 C49 C50 C51 -137.7(6) . . . . ?
C49 C8 C9 C4 143.6(5) . . . . ?
C49 C8 C9 C10 1.2(6) . . . . ?
C49 C50 C51 C52 -0.7(8) . . . . ?
C49 C50 C51 C60 142.7(5) . . . . ?
C50 C42 C43 C44 -136.7(7) . . . . ?
C50 C42 C43 C47 2.3(9) . . . . ?
C50 C51 C52 C7 -0.7(8) . . . . ?
C50 C51 C52 C53 139.0(6) . . . . ?
C50 C51 C60 C41 0.2(7) . . . . ?
C50 C51 C60 C59 -143.4(6) . . . . ?
C51 C52 C53 C54 -142.4(6) . . . . ?
C51 C52 C53 C58 -0.8(9) . . . . ?
C52 C7 C8 C9 136.0(6) . . . . ?
C52 C7 C8 C49 -2.6(8) . . . . ?
C52 C51 C60 C41 143.6(6) . . . . ?
C52 C51 C60 C59 0.1(9) . . . . ?
C52 C53 C54 C6 -1.3(6) . . . . ?
C52 C53 C54 C55 141.3(6) . . . . ?
C52 C53 C58 C36 -138.7(6) . . . . ?
C52 C53 C58 C59 1.0(8) . . . . ?
C53 C54 C55 C35 3.5(9) . . . . ?
C53 C54 C55 C56 -138.6(6) . . . . ?
C53 C58 C59 C38 -142.6(6) . . . . ?
C53 C58 C59 C60 -0.7(8) . . . . ?
C54 C6 C7 C8 141.0(6) . . . . ?
C54 C6 C7 C52 -0.7(6) . . . . ?
C54 C53 C58 C36 -1.3(9) . . . . ?
C54 C53 C58 C59 138.4(6) . . . . ?
C54 C55 C56 C1 0.0(8) . . . . ?
C54 C55 C56 C57 146.0(5) . . . . ?
C55 C35 C36 C37 -136.5(6) . . . . ?
C55 C35 C36 C58 2.2(8) . . . . ?
C55 C56 C57 C24 -142.2(6) . . . . ?
C55 C56 C57 C34 12.3(6) . . . . ?
C56 C1 C2 C3 -141.6(6) . . . . ?
C56 C1 C2 C23 0.2(9) . . . . ?
C56 C1 C5 C4 139.6(6) . . . . ?
C56 C1 C5 C6 -3.0(9) . . . . ?
C57 C24 C25 C21 -142.9(6) . . . . ?
C57 C24 C25 C26 -0.7(8) . . . . ?
C57 C34 C35 C36 -133.6(6) . . . . ?
C57 C34 C35 C55 16.5(6) . . . . ?
C57 C34 C62 N1 98.9(6) . . . . ?
C58 C36 C37 C32 -141.8(6) . . . . ?
C58 C36 C37 C38 -0.9(6) . . . . ?
C58 C53 C54 C6 -143.3(6) . . . . ?
C58 C53 C54 C55 -0.7(9) . . . . ?
C58 C59 C60 C41 -139.3(6) . . . . ?
C58 C59 C60 C51 0.1(8) . . . . ?
C59 C38 C39 C30 -138.4(6) . . . . ?
C59 C38 C39 C40 -1.0(10) . . . . ?
C60 C41 C42 C43 -142.7(6) . . . . ?
C60 C41 C42 C50 1.1(7) . . . . ?
C60 C51 C52 C7 -139.3(6) . . . . ?
C60 C51 C52 C53 0.3(8) . . . . ?
C61 C33 C34 C35 121.6(5) . . . . ?
C61 C33 C34 C57 -124.0(5) . . . . ?
C61 C33 C34 C62 -1.9(6) . . . . ?
C62 C34 C35 C36 106.1(6) . . . . ?
C62 C34 C35 C55 -103.8(6) . . . . ?
C62 C34 C57 C24 -104.3(6) . . . . ?
C62 C34 C57 C56 103.7(6) . . . . ?
C63 C64 C65 C66 -98.2(6) . . . . ?
C63 C64 C65 C70 77.4(7) . . . . ?
C63 C64 N1 C61 177.8(6) . . . . ?
C63 C64 N1 C62 59.5(7) . . . . ?
C64 C65 C66 C67 175.6(5) . . . . ?
C64 C65 C70 C69 -175.6(5) . . . . ?
C65 C64 N1 C61 -57.4(7) . . . . ?
C65 C64 N1 C62 -175.8(5) . . . . ?
C65 C66 C67 C68 0.0 . . . . ?
C66 C65 C70 C69 0.0 . . . . ?
C66 C67 C68 C69 0.0 . . . . ?
C67 C68 C69 C70 0.0 . . . . ?
C68 C69 C70 C65 0.0 . . . . ?
C70 C65 C66 C67 0.0 . . . . ?
N1 C64 C65 C66 138.4(5) . . . . ?
N1 C64 C65 C70 -46.0(7) . . . . ?

loop_
_smtbx_masks_void_nr
_smtbx_masks_void_average_x
_smtbx_masks_void_average_y
_smtbx_masks_void_average_z
_smtbx_masks_void_volume
_smtbx_masks_void_count_electrons
_smtbx_masks_void_content
1 0.193 0.562 0.307 23.8 0.0 ?
2 0.308 0.055 0.701 61.7 18.0 ?
3 0.692 0.555 0.299 61.7 18.1 ?
4 0.807 0.062 0.693 23.8 0.0 ?
